data_4120755
loop_
_publ_author_name
'Johann T. B. H. Jastrzebski'
'Anne M. Arink'
'Henk Kleijn'
'Thijs W. Braam'
'Martin Lutz'
'Anthony L. Spek'
'Gerard van Koten'

_publ_contact_author_address
; Bijvoet Center for Biomolecular Research
  Crystal and Structural Chemistry
  Utrecht University
  Padualaan 8
  3584 CH Utrecht
  The Netherlands
;
_publ_contact_author_email m.lutz@uu.nl
_publ_contact_author_fax '[+31] 30 2533940'
_publ_contact_author_name 'Martin Lutz'
_publ_contact_author_phone '[+31] 30 2533902'
_publ_section_title
;
 Directed ortho-Lithiation: Observation of an Unexpected 1-Lithio to
 3-Lithio Conversion of 1-Lithio-naphthyllithium Compounds with an
 ortho-Directing 2-(Dimethylamino)methyl Group
;
_journal_name_full 'Journal of the American Chemical Society'
_journal_page_first 13371
_journal_page_last 13378
_journal_paper_doi 10.1021/ja402884y
_journal_volume 135
_journal_year 2013
_chemical_formula_moiety 'C36 H54 Li2 N2 O Si2'
_chemical_formula_sum 'C36 H54 Li2 N2 O Si2'
_chemical_formula_weight 600.87
_chemical_name_systematic
; 
 ? 
;
_space_group_IT_number 61
_symmetry_cell_setting orthorhombic
_symmetry_space_group_name_Hall '-P 2ac 2ab'
_symmetry_space_group_name_H-M 'P b c a'
_atom_sites_solution_hydrogens geom
_atom_sites_solution_primary direct
_atom_sites_solution_secondary difmap
_audit_creation_method SHELXL-97
_cell_angle_alpha 90.00
_cell_angle_beta 90.00
_cell_angle_gamma 90.00
_cell_formula_units_Z 8
_cell_length_a 13.9876(1)
_cell_length_b 21.0189(2)
_cell_length_c 25.6451(2)
_cell_measurement_reflns_used 81767
_cell_measurement_temperature 110(2)
_cell_measurement_theta_max 27.48
_cell_measurement_theta_min 1.02
_cell_volume 7539.76(11)
_computing_cell_refinement HKL2000
_computing_data_collection 'Nonius COLLECT'
_computing_data_reduction HKL2000
_computing_structure_refinement 'SHELXL-97 (Sheldrick, 1997)'
_computing_structure_solution 'SHELXS-97 (Sheldrick, 1990)'
_diffrn_ambient_temperature 110(2)
_diffrn_measured_fraction_theta_full 1.000
_diffrn_measured_fraction_theta_max 1.000
_diffrn_measurement_device_type 'Nonius KappaCCD'
_diffrn_radiation_monochromator graphite
_diffrn_radiation_source 'rotating anode'
_diffrn_radiation_type MoK\a
_diffrn_radiation_wavelength 0.71073
_diffrn_reflns_av_R_equivalents 0.0471
_diffrn_reflns_av_sigmaI/netI 0.0250
_diffrn_reflns_limit_h_max 16
_diffrn_reflns_limit_h_min 0
_diffrn_reflns_limit_k_max 25
_diffrn_reflns_limit_k_min 0
_diffrn_reflns_limit_l_max 30
_diffrn_reflns_limit_l_min 0
_diffrn_reflns_number 85295
_diffrn_reflns_theta_full 25.24
_diffrn_reflns_theta_max 25.24
_diffrn_reflns_theta_min 1.59
_exptl_absorpt_coefficient_mu 0.121
_exptl_absorpt_correction_type none
_exptl_crystal_colour colourless
_exptl_crystal_density_diffrn 1.059
_exptl_crystal_description block
_exptl_crystal_F_000 2608
_exptl_crystal_size_max 0.33
_exptl_crystal_size_mid 0.24
_exptl_crystal_size_min 0.24
_refine_diff_density_max 0.583
_refine_diff_density_min -0.293
_refine_diff_density_rms 0.040
_refine_ls_extinction_method none
_refine_ls_goodness_of_fit_ref 1.078
_refine_ls_hydrogen_treatment constr
_refine_ls_matrix_type full
_refine_ls_number_parameters 408
_refine_ls_number_reflns 6814
_refine_ls_number_restraints 15
_refine_ls_restrained_S_all 1.083
_refine_ls_R_factor_all 0.0561
_refine_ls_R_factor_gt 0.0412
_refine_ls_shift/su_max 0.000
_refine_ls_shift/su_mean 0.000
_refine_ls_structure_factor_coef Fsqd
_refine_ls_weighting_details 'calc w=1/[\s^2^(Fo^2^)+(0.0577P)^2^+2.9197P] where P=(Fo^2^+2Fc^2^)/3'
_refine_ls_weighting_scheme calc
_refine_ls_wR_factor_gt 0.1091
_refine_ls_wR_factor_ref 0.1176
_reflns_number_gt 5415
_reflns_number_total 6814
_reflns_threshold_expression I>2\s(I)
_cod_data_source_file ja402884y_si_002_1.cif
_cod_data_source_block s2685a
_cod_depositor_comments
;
The following automatic conversions were performed:

'_refine_ls_hydrogen_treatment' value 'constrained' was replaced with
the value 'constr' as specified in the replacement file
'src/cod-tools/trunk/data/replacement-values/replacement_values.lst'.

Automatic conversion script
Id: cif_fix_values 5376 2017-05-30 11:51:03Z andrius 
;
_cod_database_code 4120755

loop_
_symmetry_equiv_pos_as_xyz
'x, y, z'
'-x+1/2, -y, z+1/2'
'x+1/2, -y+1/2, -z'
'-x, y+1/2, -z+1/2'
'-x, -y, -z'
'x-1/2, y, -z-1/2'
'-x-1/2, y-1/2, z'
'x, -y-1/2, z-1/2'

loop_
_atom_site_label
_atom_site_type_symbol
_atom_site_fract_x
_atom_site_fract_y
_atom_site_fract_z
_atom_site_U_iso_or_equiv
_atom_site_adp_type
_atom_site_occupancy
_atom_site_symmetry_multiplicity
_atom_site_calc_flag
_atom_site_refinement_flags
_atom_site_disorder_assembly
_atom_site_disorder_group
Si1 Si 0.34396(3) -0.18927(2) 0.266812(19) 0.02843(13) Uani 1 1 d . . .
N1 N 0.47575(10) -0.07966(7) 0.13237(5) 0.0300(3) Uani 1 1 d . . .
C11 C 0.37027(11) -0.00117(8) 0.20564(6) 0.0261(4) Uani 1 1 d . . .
C21 C 0.37323(11) -0.06705(8) 0.21132(6) 0.0241(3) Uani 1 1 d . . .
C31 C 0.35627(11) -0.10037(8) 0.25975(6) 0.0256(4) Uani 1 1 d . . .
C41 C 0.34188(11) -0.06338(8) 0.30360(6) 0.0273(4) Uani 1 1 d . . .
H41 H 0.3297 -0.0839 0.3359 0.033 Uiso 1 1 calc R . .
C51 C 0.33486(12) 0.04100(9) 0.34811(7) 0.0329(4) Uani 1 1 d . . .
H51 H 0.3255 0.0205 0.3807 0.039 Uiso 1 1 calc R . .
C61 C 0.33878(13) 0.10579(9) 0.34606(7) 0.0357(4) Uani 1 1 d . . .
H61 H 0.3335 0.1300 0.3772 0.043 Uiso 1 1 calc R . .
C71 C 0.35063(12) 0.13676(8) 0.29788(7) 0.0332(4) Uani 1 1 d . . .
H71 H 0.3534 0.1819 0.2965 0.040 Uiso 1 1 calc R . .
C81 C 0.35818(12) 0.10176(8) 0.25299(7) 0.0301(4) Uani 1 1 d . . .
H81 H 0.3642 0.1234 0.2207 0.036 Uiso 1 1 calc R . .
C91 C 0.34454(11) 0.00385(8) 0.30227(6) 0.0262(4) Uani 1 1 d . . .
C101 C 0.35730(11) 0.03411(8) 0.25310(7) 0.0255(4) Uani 1 1 d . . .
C111 C 0.39373(12) -0.10544(8) 0.16184(6) 0.0288(4) Uani 1 1 d . . .
H11A H 0.4072 -0.1502 0.1715 0.035 Uiso 1 1 calc R . .
H11B H 0.3363 -0.1051 0.1393 0.035 Uiso 1 1 calc R . .
C121 C 0.48205(17) -0.11035(10) 0.08114(7) 0.0465(5) Uani 1 1 d . . .
H12A H 0.5364 -0.0927 0.0618 0.070 Uiso 1 1 calc R . .
H12B H 0.4229 -0.1026 0.0616 0.070 Uiso 1 1 calc R . .
H12C H 0.4911 -0.1562 0.0857 0.070 Uiso 1 1 calc R . .
C131 C 0.56460(13) -0.09003(9) 0.16129(8) 0.0410(5) Uani 1 1 d . . .
H13A H 0.5597 -0.0700 0.1957 0.061 Uiso 1 1 calc R . .
H13B H 0.6181 -0.0712 0.1421 0.061 Uiso 1 1 calc R . .
H13C H 0.5755 -0.1358 0.1655 0.061 Uiso 1 1 calc R . .
C141 C 0.45833(14) -0.23320(9) 0.25435(8) 0.0407(5) Uani 1 1 d . . .
H14A H 0.4494 -0.2784 0.2623 0.061 Uiso 1 1 calc R . .
H14B H 0.5089 -0.2158 0.2766 0.061 Uiso 1 1 calc R . .
H14C H 0.4765 -0.2283 0.2177 0.061 Uiso 1 1 calc R . .
C151 C 0.30816(14) -0.20867(9) 0.33538(7) 0.0391(4) Uani 1 1 d . . .
H15A H 0.2490 -0.1861 0.3441 0.059 Uiso 1 1 calc R . .
H15B H 0.3590 -0.1955 0.3593 0.059 Uiso 1 1 calc R . .
H15C H 0.2978 -0.2546 0.3386 0.059 Uiso 1 1 calc R . .
C161 C 0.24709(15) -0.21846(10) 0.22271(8) 0.0453(5) Uani 1 1 d . . .
H16A H 0.2634 -0.2083 0.1865 0.068 Uiso 1 1 calc R . .
H16B H 0.1867 -0.1977 0.2319 0.068 Uiso 1 1 calc R . .
H16C H 0.2404 -0.2646 0.2266 0.068 Uiso 1 1 calc R . .
Si2 Si 0.43915(4) 0.25196(2) 0.02276(2) 0.03738(15) Uani 1 1 d . . .
N2 N 0.53871(10) 0.08600(7) 0.12101(5) 0.0303(3) Uani 1 1 d . . .
C12 C 0.35140(12) 0.06818(8) 0.07495(7) 0.0284(4) Uani 1 1 d . . .
C22 C 0.39957(12) 0.12572(8) 0.06897(6) 0.0276(4) Uani 1 1 d . . .
C32 C 0.37796(12) 0.17233(8) 0.02947(6) 0.0287(4) Uani 1 1 d . . .
C42 C 0.30336(13) 0.15870(8) -0.00399(6) 0.0311(4) Uani 1 1 d . . .
H42 H 0.2869 0.1889 -0.0300 0.037 Uiso 1 1 calc R . .
C52 C 0.17133(13) 0.08870(9) -0.03397(7) 0.0371(4) Uani 1 1 d . . .
H52 H 0.1542 0.1189 -0.0599 0.044 Uiso 1 1 calc R . .
C62 C 0.11928(14) 0.03407(10) -0.02924(7) 0.0415(5) Uani 1 1 d . . .
H62 H 0.0650 0.0272 -0.0508 0.050 Uiso 1 1 calc R . .
C72 C 0.14627(14) -0.01195(10) 0.00766(7) 0.0403(5) Uani 1 1 d . . .
H72 H 0.1115 -0.0506 0.0103 0.048 Uiso 1 1 calc R . .
C82 C 0.22267(13) -0.00115(8) 0.03989(7) 0.0349(4) Uani 1 1 d . . .
H82 H 0.2402 -0.0330 0.0644 0.042 Uiso 1 1 calc R . .
C92 C 0.25039(12) 0.10142(8) -0.00100(6) 0.0294(4) Uani 1 1 d . . .
C102 C 0.27664(12) 0.05614(8) 0.03780(6) 0.0284(4) Uani 1 1 d . . .
C112 C 0.47703(12) 0.14128(8) 0.10909(7) 0.0305(4) Uani 1 1 d . . .
H11C H 0.5172 0.1764 0.0956 0.037 Uiso 1 1 calc R . .
H11D H 0.4463 0.1561 0.1417 0.037 Uiso 1 1 calc R . .
C122 C 0.59431(13) 0.09825(9) 0.16859(7) 0.0371(4) Uani 1 1 d . . .
H12D H 0.6364 0.0620 0.1756 0.056 Uiso 1 1 calc R . .
H12E H 0.5507 0.1043 0.1981 0.056 Uiso 1 1 calc R . .
H12F H 0.6330 0.1367 0.1638 0.056 Uiso 1 1 calc R . .
C132 C 0.60253(13) 0.07274(10) 0.07685(7) 0.0402(5) Uani 1 1 d . . .
H13D H 0.6437 0.1097 0.0706 0.060 Uiso 1 1 calc R . .
H13E H 0.5643 0.0641 0.0456 0.060 Uiso 1 1 calc R . .
H13F H 0.6422 0.0356 0.0849 0.060 Uiso 1 1 calc R . .
C142 C 0.41521(19) 0.30255(10) 0.08134(8) 0.0555(6) Uani 1 1 d . . .
H14D H 0.4380 0.2806 0.1127 0.083 Uiso 1 1 calc R . .
H14E H 0.3463 0.3103 0.0843 0.083 Uiso 1 1 calc R . .
H14F H 0.4488 0.3432 0.0777 0.083 Uiso 1 1 calc R . .
C152 C 0.57132(16) 0.24557(10) 0.01221(8) 0.0483(5) Uani 1 1 d . . .
H15D H 0.5851 0.2081 -0.0093 0.073 Uiso 1 1 calc R . .
H15E H 0.6036 0.2414 0.0460 0.073 Uiso 1 1 calc R . .
H15F H 0.5944 0.2839 -0.0056 0.073 Uiso 1 1 calc R . .
C162 C 0.38885(19) 0.29469(10) -0.03511(9) 0.0555(6) Uani 1 1 d . . .
H16D H 0.4217 0.3355 -0.0394 0.083 Uiso 1 1 calc R . .
H16E H 0.3204 0.3022 -0.0298 0.083 Uiso 1 1 calc R . .
H16F H 0.3981 0.2687 -0.0664 0.083 Uiso 1 1 calc R . .
Li1 Li 0.2824(2) 0.04488(16) 0.14779(13) 0.0410(7) Uani 1 1 d . A .
Li2 Li 0.4418(2) 0.01522(13) 0.12977(11) 0.0295(6) Uani 1 1 d . . .
O1 O 0.15265(9) 0.05409(7) 0.16772(6) 0.0496(4) Uani 1 1 d D . .
C13 C 0.11524(16) 0.00315(13) 0.20208(9) 0.0611(7) Uani 1 1 d D A .
H13G H 0.1603 -0.0038 0.2313 0.073 Uiso 1 1 calc R . .
H13H H 0.0532 0.0167 0.2170 0.073 Uiso 1 1 calc R . .
C23 C 0.10256(18) -0.05568(12) 0.17375(10) 0.0653(7) Uani 1 1 d . . .
H23A H 0.0776 -0.0884 0.1973 0.098 Uiso 1 1 calc R A .
H23B H 0.1642 -0.0696 0.1596 0.098 Uiso 1 1 calc R . .
H23C H 0.0573 -0.0490 0.1451 0.098 Uiso 1 1 calc R . .
C33A C 0.0878(3) 0.0900(2) 0.14140(19) 0.0667(14) Uani 0.55 1 d PDU A 1
H33A H 0.0301 0.0966 0.1631 0.080 Uiso 0.55 1 calc PR A 1
H33B H 0.0684 0.0682 0.1089 0.080 Uiso 0.55 1 calc PR A 1
C33B C 0.1169(4) 0.1149(3) 0.1746(2) 0.0752(18) Uani 0.45 1 d PDU A 2
H33C H 0.1480 0.1348 0.2052 0.090 Uiso 0.45 1 calc PR A 2
H33D H 0.0474 0.1127 0.1815 0.090 Uiso 0.45 1 calc PR A 2
C43 C 0.1341(2) 0.15411(14) 0.12851(10) 0.0833(10) Uani 1 1 d D . .
H43A H 0.0876 0.1813 0.1106 0.125 Uiso 0.55 1 calc PR A 1
H43B H 0.1895 0.1472 0.1059 0.125 Uiso 0.55 1 calc PR A 1
H43C H 0.1547 0.1748 0.1608 0.125 Uiso 0.55 1 calc PR A 1
H43D H 0.0742 0.1745 0.1178 0.125 Uiso 0.45 1 calc PR A 2
H43E H 0.1579 0.1273 0.1001 0.125 Uiso 0.45 1 calc PR A 2
H43F H 0.1816 0.1868 0.1367 0.125 Uiso 0.45 1 calc PR A 2

loop_
_atom_site_aniso_label
_atom_site_aniso_U_11
_atom_site_aniso_U_22
_atom_site_aniso_U_33
_atom_site_aniso_U_23
_atom_site_aniso_U_13
_atom_site_aniso_U_12
Si1 0.0310(3) 0.0231(2) 0.0313(3) 0.00321(19) 0.0000(2) 0.00039(19)
N1 0.0338(8) 0.0302(8) 0.0258(7) -0.0009(6) 0.0054(6) 0.0045(6)
C11 0.0235(8) 0.0260(9) 0.0287(9) 0.0030(7) 0.0030(7) 0.0030(7)
C21 0.0219(8) 0.0252(8) 0.0253(8) 0.0005(6) 0.0002(6) 0.0026(6)
C31 0.0226(8) 0.0260(8) 0.0282(9) 0.0033(7) -0.0010(7) 0.0021(7)
C41 0.0285(9) 0.0286(9) 0.0247(8) 0.0053(7) -0.0003(7) 0.0034(7)
C51 0.0338(10) 0.0364(10) 0.0283(9) 0.0001(8) -0.0021(7) 0.0071(8)
C61 0.0339(10) 0.0374(10) 0.0359(10) -0.0119(8) -0.0039(8) 0.0081(8)
C71 0.0274(9) 0.0251(9) 0.0471(11) -0.0047(8) 0.0004(8) 0.0045(7)
C81 0.0272(9) 0.0259(9) 0.0371(9) 0.0030(7) 0.0044(7) 0.0038(7)
C91 0.0215(8) 0.0289(9) 0.0281(9) 0.0000(7) -0.0020(6) 0.0048(7)
C101 0.0199(8) 0.0262(9) 0.0304(9) 0.0016(7) 0.0014(6) 0.0034(7)
C111 0.0312(9) 0.0264(9) 0.0288(9) 0.0006(7) 0.0001(7) 0.0010(7)
C121 0.0630(14) 0.0437(12) 0.0330(10) -0.0081(9) 0.0123(9) 0.0048(10)
C131 0.0321(10) 0.0424(11) 0.0485(11) 0.0021(9) 0.0053(9) 0.0092(8)
C141 0.0425(11) 0.0309(10) 0.0488(11) 0.0046(9) 0.0036(9) 0.0068(8)
C151 0.0480(11) 0.0283(9) 0.0410(11) 0.0084(8) 0.0055(9) 0.0026(8)
C161 0.0450(11) 0.0430(12) 0.0479(12) 0.0049(9) -0.0049(9) -0.0133(9)
Si2 0.0584(4) 0.0253(3) 0.0284(3) 0.0031(2) 0.0022(2) -0.0033(2)
N2 0.0281(7) 0.0340(8) 0.0289(7) 0.0034(6) -0.0010(6) -0.0018(6)
C12 0.0271(9) 0.0296(9) 0.0286(9) 0.0026(7) 0.0015(7) 0.0010(7)
C22 0.0284(9) 0.0279(9) 0.0264(8) 0.0019(7) 0.0021(7) 0.0020(7)
C32 0.0348(9) 0.0273(9) 0.0239(8) 0.0011(7) 0.0044(7) 0.0037(7)
C42 0.0390(10) 0.0314(9) 0.0229(8) 0.0031(7) 0.0029(7) 0.0095(8)
C52 0.0384(10) 0.0472(11) 0.0257(9) -0.0046(8) -0.0016(8) 0.0077(9)
C62 0.0334(10) 0.0591(13) 0.0318(10) -0.0140(9) -0.0022(8) 0.0005(9)
C72 0.0357(10) 0.0452(11) 0.0400(11) -0.0117(9) 0.0036(8) -0.0089(9)
C82 0.0358(10) 0.0341(10) 0.0350(10) -0.0010(8) 0.0022(8) -0.0016(8)
C92 0.0294(9) 0.0361(10) 0.0228(8) -0.0036(7) 0.0028(7) 0.0066(7)
C102 0.0293(9) 0.0295(9) 0.0264(8) -0.0020(7) 0.0036(7) 0.0032(7)
C112 0.0336(9) 0.0270(9) 0.0309(9) 0.0046(7) 0.0000(7) -0.0037(7)
C122 0.0329(10) 0.0421(11) 0.0363(10) 0.0036(8) -0.0046(8) -0.0038(8)
C132 0.0331(10) 0.0480(12) 0.0394(11) 0.0044(9) 0.0048(8) -0.0012(8)
C142 0.0894(18) 0.0345(11) 0.0427(12) -0.0037(9) 0.0049(12) 0.0024(11)
C152 0.0624(14) 0.0434(12) 0.0392(11) -0.0030(9) 0.0065(10) -0.0227(10)
C162 0.0889(18) 0.0334(11) 0.0441(12) 0.0140(9) -0.0023(12) -0.0021(11)
Li1 0.0296(16) 0.0473(19) 0.0461(18) 0.0147(15) 0.0078(14) 0.0069(14)
Li2 0.0280(14) 0.0292(15) 0.0313(15) 0.0023(12) 0.0024(12) 0.0031(12)
O1 0.0312(7) 0.0560(9) 0.0616(9) -0.0136(7) 0.0104(7) 0.0057(6)
C13 0.0406(12) 0.0937(19) 0.0491(13) -0.0135(13) 0.0150(10) -0.0190(12)
C23 0.0597(15) 0.0680(16) 0.0682(16) -0.0008(13) 0.0223(13) -0.0043(12)
C33A 0.043(2) 0.085(4) 0.072(3) -0.034(3) -0.023(2) 0.027(2)
C33B 0.054(3) 0.095(5) 0.077(4) -0.022(4) 0.003(3) 0.023(3)
C43 0.110(2) 0.083(2) 0.0573(16) -0.0085(14) -0.0105(15) 0.0623(19)

loop_
_atom_type_symbol
_atom_type_description
_atom_type_scat_dispersion_real
_atom_type_scat_dispersion_imag
_atom_type_scat_source
C C 0.0033 0.0016 'International Tables Vol C Tables 4.2.6.8 and 6.1.1.4'
H H 0.0000 0.0000 'International Tables Vol C Tables 4.2.6.8 and 6.1.1.4'
Li Li -0.0003 0.0001 'International Tables Vol C Tables 4.2.6.8 and 6.1.1.4'
N N 0.0061 0.0033 'International Tables Vol C Tables 4.2.6.8 and 6.1.1.4'
O O 0.0106 0.0060 'International Tables Vol C Tables 4.2.6.8 and 6.1.1.4'
Si Si 0.0817 0.0704 'International Tables Vol C Tables 4.2.6.8 and 6.1.1.4'

loop_
_geom_angle_atom_site_label_1
_geom_angle_atom_site_label_2
_geom_angle_atom_site_label_3
_geom_angle
C161 Si1 C151 107.63(9)
C161 Si1 C141 110.73(10)
C151 Si1 C141 106.32(9)
C161 Si1 C31 109.48(8)
C151 Si1 C31 109.29(8)
C141 Si1 C31 113.19(8)
C131 N1 C121 109.72(15)
C131 N1 C111 110.23(13)
C121 N1 C111 110.10(14)
C131 N1 Li2 110.98(14)
C121 N1 Li2 114.36(14)
C111 N1 Li2 101.15(12)
C21 C11 C101 115.35(14)
C21 C11 Li1 122.36(15)
C101 C11 Li1 106.23(14)
C21 C11 Li2 103.49(13)
C101 C11 Li2 136.14(14)
Li1 C11 Li2 65.35(12)
C11 C21 C31 124.52(15)
C11 C21 C111 116.28(14)
C31 C21 C111 119.18(14)
C41 C31 C21 116.78(15)
C41 C31 Si1 117.78(12)
C21 C31 Si1 125.30(12)
C31 C41 C91 122.60(15)
C31 C41 H41 118.7
C91 C41 H41 118.7
C61 C51 C91 120.95(17)
C61 C51 H51 119.5
C91 C51 H51 119.5
C51 C61 C71 120.05(16)
C51 C61 H61 120.0
C71 C61 H61 120.0
C81 C71 C61 119.91(16)
C81 C71 H71 120.0
C61 C71 H71 120.0
C71 C81 C101 122.31(17)
C71 C81 H81 118.8
C101 C81 H81 118.8
C41 C91 C51 121.87(15)
C41 C91 C101 118.11(15)
C51 C91 C101 120.01(15)
C81 C101 C91 116.73(15)
C81 C101 C11 120.88(15)
C91 C101 C11 122.39(14)
N1 C111 C21 112.10(13)
N1 C111 H11A 109.2
C21 C111 H11A 109.2
N1 C111 H11B 109.2
C21 C111 H11B 109.2
H11A C111 H11B 107.9
N1 C121 H12A 109.5
N1 C121 H12B 109.5
H12A C121 H12B 109.5
N1 C121 H12C 109.5
H12A C121 H12C 109.5
H12B C121 H12C 109.5
N1 C131 H13A 109.5
N1 C131 H13B 109.5
H13A C131 H13B 109.5
N1 C131 H13C 109.5
H13A C131 H13C 109.5
H13B C131 H13C 109.5
Si1 C141 H14A 109.5
Si1 C141 H14B 109.5
H14A C141 H14B 109.5
Si1 C141 H14C 109.5
H14A C141 H14C 109.5
H14B C141 H14C 109.5
Si1 C151 H15A 109.5
Si1 C151 H15B 109.5
H15A C151 H15B 109.5
Si1 C151 H15C 109.5
H15A C151 H15C 109.5
H15B C151 H15C 109.5
Si1 C161 H16A 109.5
Si1 C161 H16B 109.5
H16A C161 H16B 109.5
Si1 C161 H16C 109.5
H16A C161 H16C 109.5
H16B C161 H16C 109.5
C142 Si2 C162 107.26(10)
C142 Si2 C152 109.48(11)
C162 Si2 C152 106.91(11)
C142 Si2 C32 110.46(9)
C162 Si2 C32 109.10(9)
C152 Si2 C32 113.39(9)
C132 N2 C122 110.59(14)
C132 N2 C112 110.14(14)
C122 N2 C112 110.04(14)
C132 N2 Li2 110.67(14)
C122 N2 Li2 113.00(13)
C112 N2 Li2 102.09(12)
C22 C12 C102 115.59(15)
C22 C12 Li1 120.57(15)
C102 C12 Li1 102.04(14)
C22 C12 Li2 103.44(13)
C102 C12 Li2 139.00(14)
Li1 C12 Li2 65.66(12)
C12 C22 C32 124.48(16)
C12 C22 C112 117.01(14)
C32 C22 C112 118.43(15)
C42 C32 C22 117.01(15)
C42 C32 Si2 118.03(13)
C22 C32 Si2 124.86(13)
C32 C42 C92 122.56(15)
C32 C42 H42 118.7
C92 C42 H42 118.7
C62 C52 C92 121.45(18)
C62 C52 H52 119.3
C92 C52 H52 119.3
C52 C62 C72 119.71(17)
C52 C62 H62 120.1
C72 C62 H62 120.1
C82 C72 C62 120.14(18)
C82 C72 H72 119.9
C62 C72 H72 119.9
C72 C82 C102 122.11(17)
C72 C82 H82 118.9
C102 C82 H82 118.9
C42 C92 C52 122.43(16)
C42 C92 C102 118.10(15)
C52 C92 C102 119.44(16)
C82 C102 C92 117.06(16)
C82 C102 C12 120.69(15)
C92 C102 C12 122.19(15)
N2 C112 C22 112.60(14)
N2 C112 H11C 109.1
C22 C112 H11C 109.1
N2 C112 H11D 109.1
C22 C112 H11D 109.1
H11C C112 H11D 107.8
N2 C122 H12D 109.5
N2 C122 H12E 109.5
H12D C122 H12E 109.5
N2 C122 H12F 109.5
H12D C122 H12F 109.5
H12E C122 H12F 109.5
N2 C132 H13D 109.5
N2 C132 H13E 109.5
H13D C132 H13E 109.5
N2 C132 H13F 109.5
H13D C132 H13F 109.5
H13E C132 H13F 109.5
Si2 C142 H14D 109.5
Si2 C142 H14E 109.5
H14D C142 H14E 109.5
Si2 C142 H14F 109.5
H14D C142 H14F 109.5
H14E C142 H14F 109.5
Si2 C152 H15D 109.5
Si2 C152 H15E 109.5
H15D C152 H15E 109.5
Si2 C152 H15F 109.5
H15D C152 H15F 109.5
H15E C152 H15F 109.5
Si2 C162 H16D 109.5
Si2 C162 H16E 109.5
H16D C162 H16E 109.5
Si2 C162 H16F 109.5
H16D C162 H16F 109.5
H16E C162 H16F 109.5
O1 Li1 C11 113.95(16)
O1 Li1 C12 129.65(17)
C11 Li1 C12 116.28(15)
N2 Li2 N1 124.24(15)
N2 Li2 C12 86.67(12)
N1 Li2 C12 130.36(15)
N2 Li2 C11 120.94(15)
N1 Li2 C11 85.69(12)
C12 Li2 C11 112.43(13)
C33A O1 C13 117.4(2)
C33B O1 C13 117.7(3)
C33A O1 Li1 124.2(3)
C33B O1 Li1 118.3(3)
C13 O1 Li1 115.12(16)
C23 C13 O1 111.25(18)
C23 C13 H13G 109.4
O1 C13 H13G 109.4
C23 C13 H13H 109.4
O1 C13 H13H 109.4
H13G C13 H13H 108.0
C13 C23 H23A 109.5
C13 C23 H23B 109.5
H23A C23 H23B 109.5
C13 C23 H23C 109.5
H23A C23 H23C 109.5
H23B C23 H23C 109.5
O1 C33A C43 108.3(3)
O1 C33A H33A 110.0
C43 C33A H33A 110.0
O1 C33A H33B 110.0
C43 C33A H33B 110.0
H33A C33A H33B 108.4
O1 C33B C43 111.0(4)
O1 C33B H33C 109.4
C43 C33B H33C 109.4
O1 C33B H33D 109.4
C43 C33B H33D 109.4
H33C C33B H33D 108.0
C33A C43 H43A 109.5
C33A C43 H43B 109.5
H43A C43 H43B 109.5
C33A C43 H43C 109.5
H43A C43 H43C 109.5
H43B C43 H43C 109.5
C33B C43 H43D 109.5
C33B C43 H43E 109.5
H43D C43 H43E 109.5
C33B C43 H43F 109.5
H43D C43 H43F 109.5
H43E C43 H43F 109.5

loop_
_geom_bond_atom_site_label_1
_geom_bond_atom_site_label_2
_geom_bond_distance
Si1 C161 1.8686(19)
Si1 C151 1.8732(19)
Si1 C141 1.8745(19)
Si1 C31 1.8854(17)
N1 C131 1.464(2)
N1 C121 1.466(2)
N1 C111 1.477(2)
N1 Li2 2.051(3)
C11 C21 1.393(2)
C11 C101 1.437(2)
C11 Li1 2.156(3)
C11 Li2 2.215(3)
C21 C31 1.445(2)
C21 C111 1.531(2)
C31 C41 1.382(2)
C41 C91 1.414(2)
C41 H41 0.9500
C51 C61 1.364(3)
C51 C91 1.418(2)
C51 H51 0.9500
C61 C71 1.406(3)
C61 H61 0.9500
C71 C81 1.370(3)
C71 H71 0.9500
C81 C101 1.422(2)
C81 H81 0.9500
C91 C101 1.424(2)
C111 H11A 0.9900
C111 H11B 0.9900
C121 H12A 0.9800
C121 H12B 0.9800
C121 H12C 0.9800
C131 H13A 0.9800
C131 H13B 0.9800
C131 H13C 0.9800
C141 H14A 0.9800
C141 H14B 0.9800
C141 H14C 0.9800
C151 H15A 0.9800
C151 H15B 0.9800
C151 H15C 0.9800
C161 H16A 0.9800
C161 H16B 0.9800
C161 H16C 0.9800
Si2 C142 1.871(2)
Si2 C162 1.872(2)
Si2 C152 1.873(2)
Si2 C32 1.8878(18)
N2 C132 1.469(2)
N2 C122 1.470(2)
N2 C112 1.479(2)
N2 Li2 2.025(3)
C12 C22 1.393(2)
C12 C102 1.437(2)
C12 Li1 2.158(3)
C12 Li2 2.194(3)
C22 C32 1.441(2)
C22 C112 1.530(2)
C32 C42 1.381(2)
C42 C92 1.416(3)
C42 H42 0.9500
C52 C62 1.365(3)
C52 C92 1.418(2)
C52 H52 0.9500
C62 C72 1.405(3)
C62 H62 0.9500
C72 C82 1.370(3)
C72 H72 0.9500
C82 C102 1.422(2)
C82 H82 0.9500
C92 C102 1.425(2)
C112 H11C 0.9900
C112 H11D 0.9900
C122 H12D 0.9800
C122 H12E 0.9800
C122 H12F 0.9800
C132 H13D 0.9800
C132 H13E 0.9800
C132 H13F 0.9800
C142 H14D 0.9800
C142 H14E 0.9800
C142 H14F 0.9800
C152 H15D 0.9800
C152 H15E 0.9800
C152 H15F 0.9800
C162 H16D 0.9800
C162 H16E 0.9800
C162 H16F 0.9800
Li1 O1 1.896(3)
O1 C33A 1.360(4)
O1 C33B 1.384(5)
O1 C13 1.482(3)
C13 C23 1.445(3)
C13 H13G 0.9900
C13 H13H 0.9900
C23 H23A 0.9800
C23 H23B 0.9800
C23 H23C 0.9800
C33A C43 1.530(5)
C33A H33A 0.9900
C33A H33B 0.9900
C33B C43 1.460(6)
C33B H33C 0.9900
C33B H33D 0.9900
C43 H43A 0.9800
C43 H43B 0.9800
C43 H43C 0.9800
C43 H43D 0.9800
C43 H43E 0.9800
C43 H43F 0.9800

loop_
_geom_torsion_atom_site_label_1
_geom_torsion_atom_site_label_2
_geom_torsion_atom_site_label_3
_geom_torsion_atom_site_label_4
_geom_torsion
C101 C11 C21 C31 5.5(2)
Li1 C11 C21 C31 -126.30(18)
Li2 C11 C21 C31 164.55(15)
C101 C11 C21 C111 -176.01(14)
Li1 C11 C21 C111 52.2(2)
Li2 C11 C21 C111 -16.95(18)
C11 C21 C31 C41 -4.0(2)
C111 C21 C31 C41 177.51(14)
C11 C21 C31 Si1 171.57(13)
C111 C21 C31 Si1 -6.9(2)
C161 Si1 C31 C41 119.95(14)
C151 Si1 C31 C41 2.29(16)
C141 Si1 C31 C41 -116.00(14)
C161 Si1 C31 C21 -55.60(16)
C151 Si1 C31 C21 -173.26(14)
C141 Si1 C31 C21 68.45(16)
C21 C31 C41 C91 -0.8(2)
Si1 C31 C41 C91 -176.74(12)
C91 C51 C61 C71 1.3(3)
C51 C61 C71 C81 0.0(3)
C61 C71 C81 C101 -1.9(3)
C31 C41 C91 C51 -176.47(15)
C31 C41 C91 C101 3.6(2)
C61 C51 C91 C41 179.20(16)
C61 C51 C91 C101 -0.8(2)
C71 C81 C101 C91 2.3(2)
C71 C81 C101 C11 -176.80(15)
C41 C91 C101 C81 179.06(14)
C51 C91 C101 C81 -0.9(2)
C41 C91 C101 C11 -1.9(2)
C51 C91 C101 C11 178.14(15)
C21 C11 C101 C81 176.61(15)
Li1 C11 C101 C81 -44.4(2)
Li2 C11 C101 C81 26.7(3)
C21 C11 C101 C91 -2.4(2)
Li1 C11 C101 C91 136.60(16)
Li2 C11 C101 C91 -152.31(17)
C131 N1 C111 C21 68.93(17)
C121 N1 C111 C21 -169.88(14)
Li2 N1 C111 C21 -48.55(16)
C11 C21 C111 N1 47.44(19)
C31 C21 C111 N1 -133.96(15)
C102 C12 C22 C32 1.0(2)
Li1 C12 C22 C32 -122.44(18)
Li2 C12 C22 C32 168.10(15)
C102 C12 C22 C112 177.73(14)
Li1 C12 C22 C112 54.3(2)
Li2 C12 C22 C112 -15.19(19)
C12 C22 C32 C42 0.9(2)
C112 C22 C32 C42 -175.76(15)
C12 C22 C32 Si2 177.23(13)
C112 C22 C32 Si2 0.6(2)
C142 Si2 C32 C42 112.57(15)
C162 Si2 C32 C42 -5.10(17)
C152 Si2 C32 C42 -124.12(14)
C142 Si2 C32 C22 -63.72(17)
C162 Si2 C32 C22 178.61(15)
C152 Si2 C32 C22 59.59(17)
C22 C32 C42 C92 -1.0(2)
Si2 C32 C42 C92 -177.59(13)
C92 C52 C62 C72 -2.5(3)
C52 C62 C72 C82 2.1(3)
C62 C72 C82 C102 0.5(3)
C32 C42 C92 C52 177.30(16)
C32 C42 C92 C102 -0.8(2)
C62 C52 C92 C42 -177.77(17)
C62 C52 C92 C102 0.3(3)
C72 C82 C102 C92 -2.5(3)
C72 C82 C102 C12 174.88(17)
C42 C92 C102 C82 -179.72(15)
C52 C92 C102 C82 2.1(2)
C42 C92 C102 C12 2.9(2)
C52 C92 C102 C12 -175.26(15)
C22 C12 C102 C82 179.78(15)
Li1 C12 C102 C82 -47.5(2)
Li2 C12 C102 C82 19.1(3)
C22 C12 C102 C92 -3.0(2)
Li1 C12 C102 C92 129.77(16)
Li2 C12 C102 C92 -163.61(17)
C132 N2 C112 C22 72.48(17)
C122 N2 C112 C22 -165.34(14)
Li2 N2 C112 C22 -45.11(17)
C12 C22 C112 N2 43.5(2)
C32 C22 C112 N2 -139.63(15)
C21 C11 Li1 O1 81.4(2)
C101 C11 Li1 O1 -54.0(2)
Li2 C11 Li1 O1 172.1(2)
C21 C11 Li1 C12 -95.0(2)
C101 C11 Li1 C12 129.59(17)
Li2 C11 Li1 C12 -4.25(15)
C22 C12 Li1 O1 96.9(3)
C102 C12 Li1 O1 -32.8(3)
Li2 C12 Li1 O1 -171.4(3)
C22 C12 Li1 C11 -87.4(2)
C102 C12 Li1 C11 142.91(17)
Li2 C12 Li1 C11 4.28(15)
C132 N2 Li2 N1 49.8(2)
C122 N2 Li2 N1 -74.8(2)
C112 N2 Li2 N1 167.04(16)
C132 N2 Li2 C12 -88.34(14)
C122 N2 Li2 C12 147.01(13)
C112 N2 Li2 C12 28.86(13)
C132 N2 Li2 C11 157.40(15)
C122 N2 Li2 C11 32.7(2)
C112 N2 Li2 C11 -85.39(17)
C131 N1 Li2 N2 38.5(2)
C121 N1 Li2 N2 -86.3(2)
C111 N1 Li2 N2 155.41(16)
C131 N1 Li2 C12 157.58(17)
C121 N1 Li2 C12 32.8(2)
C111 N1 Li2 C12 -85.5(2)
C131 N1 Li2 C11 -86.43(14)
C121 N1 Li2 C11 148.79(14)
C111 N1 Li2 C11 30.50(13)
C22 C12 Li2 N2 -8.49(14)
C102 C12 Li2 N2 153.61(19)
Li1 C12 Li2 N2 -126.26(15)
C22 C12 Li2 N1 -142.15(18)
C102 C12 Li2 N1 20.0(3)
Li1 C12 Li2 N1 100.1(2)
C22 C12 Li2 C11 113.72(15)
C102 C12 Li2 C11 -84.2(2)
Li1 C12 Li2 C11 -4.04(14)
C21 C11 Li2 N2 -136.20(16)
C101 C11 Li2 N2 16.0(3)
Li1 C11 Li2 N2 104.09(19)
C21 C11 Li2 N1 -8.42(14)
C101 C11 Li2 N1 143.81(17)
Li1 C11 Li2 N1 -128.13(15)
C21 C11 Li2 C12 123.76(15)
C101 C11 Li2 C12 -84.0(2)
Li1 C11 Li2 C12 4.06(14)
C11 Li1 O1 C33A 169.4(3)
C12 Li1 O1 C33A -14.8(4)
C11 Li1 O1 C33B 115.0(3)
C12 Li1 O1 C33B -69.2(4)
C11 Li1 O1 C13 -31.6(2)
C12 Li1 O1 C13 144.2(2)
C33A O1 C13 C23 88.4(3)
C33B O1 C13 C23 141.0(4)
Li1 O1 C13 C23 -72.1(2)
C33B O1 C33A C43 52.7(4)
C13 O1 C33A C43 155.8(2)
Li1 O1 C33A C43 -45.6(4)
C33A O1 C33B C43 -58.0(4)
C13 O1 C33B C43 -160.6(3)
Li1 O1 C33B C43 53.6(5)
O1 C33B C43 C33A 54.2(4)
O1 C33A C43 C33B -54.2(4)
